data_7048220
loop_
_publ_author_name
'Echenique-Errandonea, E'
'Zabala-Lekuona, A'
'Cepeda, J.'
'Rodr\'iguez-Di\'eguez, A'
'Seco, J. M.'
'Oyarzabal, I.'
'Colacio, E.'

_publ_section_title
;
 Effect of the change of the ancillary carboxylate bridging ligand on the
 SMM and luminescence properties of a series of carboxylate-diphenoxido
 triply bridged dinuclear ZnLn and tetranuclear
 Zn<sub>2</sub>Ln<sub>2</sub> complexes (Ln = Dy, Er).
;
_journal_issue 1
_journal_name_full 'Dalton transactions (Cambridge, England : 2003)'
_journal_page_first 190
_journal_page_last 201
_journal_paper_doi 10.1039/c8dt03800g
_journal_volume 48
_journal_year 2018
_chemical_formula_moiety 'C27 H26 Br2 Er N4 O13 Zn, 2(C2 H6 N)'
_chemical_formula_sum 'C31 H30 Br2 Er N6 O13 Zn'
_chemical_formula_weight 1082.30
_chemical_name_systematic
;
{[bis(N,N'-dimethyl-N,N'-bis(2-hydroxy-3-formyl-5-bromobenzyl)ethylenediamine)
bis(2-hydroxysalicylato-kO:kO')bis(nitrato-kO:kO')
erbium(III)zinc(II)] di(acetonitrile)} 
;
_space_group_crystal_system monoclinic
_space_group_IT_number 15
_space_group_name_Hall '-I 2ya'
_space_group_name_H-M_alt 'I 1 2/a 1'
_symmetry_space_group_name_Hall '-I 2ya'
_symmetry_space_group_name_H-M 'I 1 2/a 1'
_atom_sites_solution_hydrogens geom
_atom_sites_solution_primary direct
_atom_sites_solution_secondary difmap
_audit_creation_method SHELXL-2014
_audit_update_record
;
2018-11-19 deposited with the CCDC.
2018-11-22 downloaded from the CCDC.
;
_cell_angle_alpha 90
_cell_angle_beta 106.543(4)
_cell_angle_gamma 90
_cell_formula_units_Z 8
_cell_length_a 20.3420(6)
_cell_length_b 14.7835(4)
_cell_length_c 28.2615(12)
_cell_measurement_reflns_used 6355
_cell_measurement_temperature 100(2)
_cell_measurement_theta_max 25.005
_cell_measurement_theta_min 2.882
_cell_volume 8147.2(5)
_computing_cell_refinement 'CrysAlisPro, Agilent Technologies'
_computing_data_collection 'CrysAlisPro, Agilent Technologies'
_computing_data_reduction 'CrysAlisPro, Agilent Technologies'
_computing_molecular_graphics 'SHELXL-2014 (Sheldrick, 2014)'
_computing_publication_material 'WinGX (Farrugia, 1999)'
_computing_structure_refinement 'SHELXL-2014 (Sheldrick, 2014)'
_computing_structure_solution 'SHELXS-97 (Sheldrick 2008)'
_diffrn_ambient_temperature 100(2)
_diffrn_measured_fraction_theta_full 0.999
_diffrn_measured_fraction_theta_max 0.999
_diffrn_measurement_device_type 'Super Nova, Single Source at offset, Eos'
_diffrn_measurement_method '\w scans'
_diffrn_radiation_monochromator mirror
_diffrn_radiation_source 'Super Nova (Mo) X-Ray source'
_diffrn_radiation_type MoK\a
_diffrn_radiation_wavelength 0.71073
_diffrn_reflns_av_R_equivalents 0.0935
_diffrn_reflns_av_unetI/netI 0.0776
_diffrn_reflns_Laue_measured_fraction_full 0.999
_diffrn_reflns_Laue_measured_fraction_max 0.999
_diffrn_reflns_limit_h_max 24
_diffrn_reflns_limit_h_min -24
_diffrn_reflns_limit_k_max 17
_diffrn_reflns_limit_k_min -17
_diffrn_reflns_limit_l_max 34
_diffrn_reflns_limit_l_min -32
_diffrn_reflns_number 36576
_diffrn_reflns_point_group_measured_fraction_full 0.999
_diffrn_reflns_point_group_measured_fraction_max 0.999
_diffrn_reflns_theta_full 25.242
_diffrn_reflns_theta_max 25.469
_diffrn_reflns_theta_min 2.643
_diffrn_standards_decay_% 0
_diffrn_standards_interval_count 0
_diffrn_standards_interval_time 0
_diffrn_standards_number 0
_exptl_absorpt_coefficient_mu 4.657
_exptl_absorpt_correction_T_max 0.846
_exptl_absorpt_correction_T_min 0.589
_exptl_absorpt_correction_type numerical
_exptl_absorpt_process_details
;
CrysAlisPro, Agilent Technologies,
Version 1.171.37.31 (release 14-01-2014 CrysAlis171 .NET)
(compiled Jan 14 2014,18:38:05)
Empirical absorption correction using spherical harmonics,
 implemented in SCALE3 ABSPACK scaling algorithm.
;
_exptl_crystal_colour colourless
_exptl_crystal_density_diffrn 1.712
_exptl_crystal_density_method none
_exptl_crystal_description 'square plate'
_exptl_crystal_F_000 4068
_exptl_crystal_size_max 0.31
_exptl_crystal_size_mid 0.16
_exptl_crystal_size_min 0.08
_platon_squeeze_details
;
TITL shelx     I 2/a        R = 0.07
CELL   20.3420   14.7835   28.2615     90.00    106.54     90.00
SPGR I2/a
# Solvent Accessible Volume =      2259
# Electrons Found in S.A.V. =       633
# Note: Atoms in Void are Labelled as Cxxx and Qxxx for all Others
C101 0.574 0.082 0.364 !       4.96 eA-3
C102 0.965 0.521 0.060 !       4.64 eA-3
C103 0.815 0.358 0.478 !       4.12 eA-3
C104 0.709 0.105 0.064 !       4.11 eA-3
C105 0.554 0.030 0.404 !       3.99 eA-3
C106 0.858 0.033 0.420 !       3.07 eA-3
C107 0.861 0.115 0.015 !       2.44 eA-3
C108 0.930 0.030 0.432 !       2.03 eA-3
C109 0.847 0.046 0.455 !       1.95 eA-3
C110 0.840 0.076 0.435 !       1.93 eA-3
C111 0.750 0.953 0.004 !       1.75 eA-3
Q112 0.940 0.076 0.147 !       1.67 eA-3
Q113 0.538 0.419 0.273 !       1.65 eA-3
C114 0.193 0.774-0.002 !       1.59 eA-3
Q115 0.024 0.574 0.345 !       1.58 eA-3
C116 0.204 0.584 0.009 !       1.58 eA-3
C117 0.833 0.154 0.026 !       1.52 eA-3
Q118 0.827 0.749 0.384 !       1.46 eA-3
C119 0.859 0.171 0.029 !       1.34 eA-3
Q120 0.441 0.591 0.228 !       1.33 eA-3
C121 0.454 0.591 0.197 !       1.27 eA-3
Q122 0.859 0.573 0.065 !       1.22 eA-3
Q123 0.113 0.624 0.294 !       1.19 eA-3
C124 0.723 0.187 0.045 !       1.18 eA-3
Q125 1.005 0.125 0.142 !       1.17 eA-3
C126 0.844 0.134 0.460 !       1.11 eA-3
C127 0.757 0.151 0.461 !       1.10 eA-3
Q128 0.086 0.592 0.288 !       1.10 eA-3
C129 0.774 0.115 0.444 !       1.10 eA-3
Q130 0.389 0.999 0.387 !       1.09 eA-3
C131 0.150 0.582 0.115 !       1.07 eA-3
C132 0.799 0.250 0.021 !       1.06 eA-3
Q133 0.133 0.598 0.448 !       1.06 eA-3
Q134 0.466 0.328 0.289 !       1.05 eA-3
Q135 0.096 0.778 0.016 !       1.04 eA-3
Q136 0.753 0.609 0.101 !       1.04 eA-3
Q137 0.224 0.702 0.431 !       1.03 eA-3
Q138 0.047 0.599 0.312 !       1.03 eA-3
Q139 0.387 0.171 0.146 !       1.02 eA-3
C140 0.234 0.897 0.422 !       1.01 eA-3
Q141 0.014 0.407 0.703 !       1.01 eA-3
Q142 0.514 0.907 0.203 !       1.01 eA-3
Q143 0.205 0.735 0.419 !       1.00 eA-3
C144 0.725 0.081 0.484 !       1.00 eA-3
C145 0.679 0.124 0.486 !       1.00 eA-3
C146 0.615 0.013 0.484 !       0.99 eA-3
Q147 0.809 0.034 0.001 !       0.99 eA-3
Q148 0.026 0.861 0.055 !       0.98 eA-3
C149 0.185 0.577 0.146 !       0.97 eA-3
C150 0.181 0.529 0.126 !       0.97 eA-3
C151 0.814 0.200 0.039 !       0.96 eA-3
Q152 0.473 0.632 0.478 !       0.96 eA-3
Q153 0.177 0.129 0.062 !       0.96 eA-3
Q154 0.064 0.672 0.014 !       0.95 eA-3
C155 0.192 0.702 0.006 !       0.95 eA-3
Q156 0.658 0.528 0.117 !       0.95 eA-3
Q157 0.130 0.862 0.463 !       0.94 eA-3
C158 0.785 0.283 0.048 !       0.93 eA-3
Q159 0.885 0.109 0.132 !       0.93 eA-3
Q160 0.961 0.328 0.282 !       0.93 eA-3
Q161 0.674 0.425 0.372 !       0.92 eA-3
Q162 0.625 0.173 0.349 !       0.92 eA-3
Q163 0.671 0.559 0.295 !       0.92 eA-3
C164 0.765 0.139 0.023 !       0.91 eA-3
Q165 0.529 0.734 0.486 !       0.90 eA-3
C166 0.808 0.328 0.049 !       0.90 eA-3
Q167 0.620 0.065 0.046 !       0.90 eA-3
Q168 0.576 0.860 0.040 !       0.89 eA-3
C169 0.157 0.892 0.443 !       0.89 eA-3
C170 0.144 0.588 0.008 !       0.89 eA-3
Q171 0.385 0.594 0.069 !       0.89 eA-3
Q172 0.872 0.190 0.164 !       0.89 eA-3
C173 0.701 0.310 0.074 !       0.88 eA-3
Q174 0.499 0.581 0.163 !       0.88 eA-3
Q175 0.832 0.688 0.079 !       0.87 eA-3
Q176 0.146 0.755 0.460 !       0.87 eA-3
Q177 0.091 0.610 0.329 !       0.87 eA-3
Q178 0.484 0.826 0.203 !       0.86 eA-3
Q179 0.718 0.753 0.134 !       0.86 eA-3
Q180 0.341 0.078 0.000 !       0.86 eA-3
C181 0.656 0.057 0.477 !       0.86 eA-3
Q182 0.218 0.559 0.383 !       0.86 eA-3
Q183 0.963 0.092 0.281 !       0.86 eA-3
Q184 0.150 0.725 0.437 !       0.86 eA-3
Q185 0.220 0.817 0.421 !       0.85 eA-3
Q186 0.479 0.554 0.038 !       0.85 eA-3
Q187 0.339 0.330 0.040 !       0.84 eA-3
Q188 0.084 0.697 0.477 !       0.84 eA-3
Q189 0.062 0.593 0.040 !       0.84 eA-3
Q190 0.358 0.532 0.367 !       0.84 eA-3
Q191 0.472 0.779 0.352 !       0.83 eA-3
C192 0.727 0.172 0.486 !       0.83 eA-3
Q193 0.481 0.658 0.190 !       0.83 eA-3
Q194 0.459 0.158 0.274 !       0.82 eA-3
Q195 0.282 0.073 0.201 !       0.82 eA-3
Q196 0.250 0.748 0.133 !       0.82 eA-3
Q197 0.379 0.633 0.077 !       0.82 eA-3
Q198 0.317 0.057 0.460 !       0.82 eA-3
Q199 0.295 0.332 0.337 !       0.82 eA-3
;
_refine_diff_density_max 1.495
_refine_diff_density_min -0.961
_refine_diff_density_rms 0.138
_refine_ls_extinction_method none
_refine_ls_goodness_of_fit_ref 0.998
_refine_ls_hydrogen_treatment constr
_refine_ls_matrix_type full
_refine_ls_number_parameters 445
_refine_ls_number_reflns 7552
_refine_ls_number_restraints 0
_refine_ls_restrained_S_all 0.998
_refine_ls_R_factor_all 0.0726
_refine_ls_R_factor_gt 0.0455
_refine_ls_shift/su_max 0.002
_refine_ls_shift/su_mean 0.000
_refine_ls_structure_factor_coef Fsqd
_refine_ls_weighting_details 'w=1/[\s^2^(Fo^2^)+(0.0413P)^2^] where P=(Fo^2^+2Fc^2^)/3'
_refine_ls_weighting_scheme calc
_refine_ls_wR_factor_gt 0.0934
_refine_ls_wR_factor_ref 0.1050
_reflns_Friedel_coverage 0.000
_reflns_number_gt 5364
_reflns_number_total 7552
_reflns_threshold_expression 'I > 2\s(I)'
_cod_data_source_file c8dt03800g2.cif
_cod_data_source_block Compound10
_cod_depositor_comments 'Adding full bibliography for 7048213--7048222.cif.'
_cod_database_code 7048220
_shelx_space_group_comment
;
The symmetry employed for this shelxl refinement is uniquely defined
by the following loop, which should always be used as a source of
symmetry information in preference to the above space-group names.
They are only intended as comments.
;
_platon_squeeze_void_probe_radius 1.20
_shelxl_version_number 2014-3

loop_
_space_group_symop_operation_xyz
'x, y, z'
'-x+1/2, y, -z'
'x+1/2, y+1/2, z+1/2'
'-x+1, y+1/2, -z+1/2'
'-x, -y, -z'
'x-1/2, -y, z'
'-x+1/2, -y+1/2, -z+1/2'
'x, -y+1/2, z+1/2'

loop_
_atom_site_label
_atom_site_type_symbol
_atom_site_fract_x
_atom_site_fract_y
_atom_site_fract_z
_atom_site_U_iso_or_equiv
_atom_site_adp_type
_atom_site_occupancy
_atom_site_site_symmetry_order
_atom_site_calc_flag
_atom_site_refinement_flags_posn
_atom_site_refinement_flags_adp
_atom_site_refinement_flags_occupancy
Er1 Er 0.54643(2) 0.41653(2) 0.31319(2) 0.02959(11) Uani 1 1 d . . .
Zn1 Zn 0.42424(4) 0.55234(5) 0.33284(3) 0.02760(19) Uani 1 1 d . . .
C1A C 0.6722(3) 0.5376(5) 0.3847(3) 0.0394(17) Uani 1 1 d . . .
H1A H 0.7180 0.5381 0.4032 0.047 Uiso 1 1 calc R U .
C1C C 0.4435(3) 0.3377(4) 0.4344(2) 0.0340(16) Uani 1 1 d . . .
C2A C 0.6362(3) 0.6259(4) 0.3776(2) 0.0253(14) Uani 1 1 d . . .
C2C C 0.4793(4) 0.2560(4) 0.4442(3) 0.0407(18) Uani 1 1 d . . .
C3A C 0.5656(3) 0.6354(4) 0.3548(2) 0.0277(15) Uani 1 1 d . . .
C3C C 0.4615(4) 0.1921(5) 0.4749(3) 0.055(2) Uani 1 1 d . . .
H3C H 0.4848 0.1374 0.4813 0.066 Uiso 1 1 calc R U .
C4A C 0.5377(3) 0.7225(4) 0.3543(2) 0.0265(15) Uani 1 1 d . . .
C4C C 0.4100(4) 0.2099(5) 0.4953(3) 0.054(2) Uani 1 1 d . . .
H4C H 0.3985 0.1667 0.5155 0.065 Uiso 1 1 calc R U .
C5A C 0.5801(3) 0.7956(4) 0.3734(2) 0.0295(15) Uani 1 1 d . . .
H5A H 0.5613 0.8532 0.3719 0.035 Uiso 1 1 calc R U .
C5C C 0.3743(4) 0.2906(5) 0.4869(3) 0.048(2) Uani 1 1 d . . .
H5C H 0.3395 0.3016 0.5015 0.057 Uiso 1 1 calc R U .
C6A C 0.6494(3) 0.7835(4) 0.3946(2) 0.0319(16) Uani 1 1 d . . .
C6C C 0.3909(3) 0.3545(5) 0.4566(3) 0.0393(18) Uani 1 1 d . . .
C7A C 0.6790(3) 0.6997(4) 0.3986(2) 0.0316(16) Uani 1 1 d . . .
H7A H 0.7254 0.6915 0.4144 0.038 Uiso 1 1 calc R U .
C8A C 0.4626(3) 0.7409(4) 0.3337(2) 0.0303(16) Uani 1 1 d . . .
H8A1 H 0.4538 0.8046 0.3373 0.036 Uiso 1 1 calc R U .
H8A2 H 0.4483 0.7265 0.2988 0.036 Uiso 1 1 calc R U .
C9A C 0.4478(3) 0.6979(5) 0.4144(3) 0.045(2) Uani 1 1 d . . .
H9A1 H 0.4930 0.6725 0.4262 0.068 Uiso 1 1 calc R U .
H9A2 H 0.4176 0.6678 0.4298 0.068 Uiso 1 1 calc R U .
H9A3 H 0.4495 0.7612 0.4222 0.068 Uiso 1 1 calc R U .
C10A C 0.3479(3) 0.7152(4) 0.3432(3) 0.0361(17) Uani 1 1 d . . .
H10A H 0.3244 0.6929 0.3663 0.043 Uiso 1 1 calc R U .
H10B H 0.3453 0.7807 0.3428 0.043 Uiso 1 1 calc R U .
C11A C 0.3138(3) 0.6787(4) 0.2925(3) 0.0409(18) Uani 1 1 d . . .
H11A H 0.2652 0.6925 0.2835 0.049 Uiso 1 1 calc R U .
H11B H 0.3332 0.7076 0.2687 0.049 Uiso 1 1 calc R U .
C11C C 0.4585(3) 0.4040(4) 0.3988(3) 0.0319(16) Uani 1 1 d . . .
C12A C 0.2749(3) 0.5306(4) 0.3130(3) 0.0398(18) Uani 1 1 d . . .
H12A H 0.2292 0.5367 0.2915 0.060 Uiso 1 1 calc R U .
H12B H 0.2773 0.5567 0.3445 0.060 Uiso 1 1 calc R U .
H12C H 0.2868 0.4677 0.3171 0.060 Uiso 1 1 calc R U .
C13A C 0.3118(3) 0.5519(4) 0.2394(3) 0.0377(17) Uani 1 1 d . . .
H13A H 0.3458 0.5812 0.2266 0.045 Uiso 1 1 calc R U .
H13B H 0.2670 0.5738 0.2206 0.045 Uiso 1 1 calc R U .
C14A C 0.3149(3) 0.4521(5) 0.2317(3) 0.0372(17) Uani 1 1 d . . .
C15A C 0.3778(3) 0.4051(4) 0.2531(2) 0.0284(15) Uani 1 1 d . . .
C16A C 0.3781(3) 0.3109(4) 0.2436(2) 0.0287(15) Uani 1 1 d . . .
C17A C 0.3190(3) 0.2667(5) 0.2153(2) 0.0359(17) Uani 1 1 d . . .
H17A H 0.3201 0.2045 0.2105 0.043 Uiso 1 1 calc R U .
C18A C 0.2599(3) 0.3134(5) 0.1948(2) 0.0351(17) Uani 1 1 d . . .
C19A C 0.2579(3) 0.4061(4) 0.2033(3) 0.0365(17) Uani 1 1 d . . .
H19A H 0.2174 0.4378 0.1896 0.044 Uiso 1 1 calc R U .
C20A C 0.4368(3) 0.2537(4) 0.2630(2) 0.0356(17) Uani 1 1 d . . .
H20A H 0.4297 0.1919 0.2578 0.043 Uiso 1 1 calc R U .
Br1A Br 0.70528(4) 0.88444(5) 0.42305(3) 0.0447(2) Uani 1 1 d . . .
Br2A Br 0.18114(4) 0.25666(5) 0.15330(3) 0.0446(2) Uani 1 1 d . . .
N1A N 0.4220(2) 0.6859(3) 0.3596(2) 0.0307(13) Uani 1 1 d . . .
N1F N 0.6478(3) 0.2763(4) 0.3319(2) 0.0341(14) Uani 1 1 d . . .
N1E N 0.5744(3) 0.4809(4) 0.2252(2) 0.0398(15) Uani 1 1 d . . .
N2A N 0.3236(2) 0.5781(3) 0.2911(2) 0.0292(12) Uani 1 1 d . . .
O1A O 0.6480(2) 0.4641(3) 0.36871(17) 0.0373(12) Uani 1 1 d . . .
O1C O 0.5064(2) 0.3871(3) 0.38031(17) 0.0352(11) Uani 1 1 d . . .
O1F O 0.6345(2) 0.3261(3) 0.29319(17) 0.0348(11) Uani 1 1 d . . .
O1E O 0.5262(2) 0.4231(3) 0.22425(18) 0.0409(12) Uani 1 1 d . . .
O2A O 0.52579(19) 0.5650(3) 0.33566(16) 0.0291(10) Uani 1 1 d . . .
O2C O 0.4212(2) 0.4744(3) 0.38886(16) 0.0344(11) Uani 1 1 d . . .
O2F O 0.6123(2) 0.2902(3) 0.36111(17) 0.0343(11) Uani 1 1 d . . .
O2E O 0.6028(2) 0.5152(3) 0.26770(17) 0.0361(11) Uani 1 1 d . . .
O3A O 0.4310(2) 0.4482(3) 0.28222(16) 0.0292(10) Uani 1 1 d . . .
O3E O 0.5902(3) 0.4988(4) 0.1885(2) 0.0649(16) Uani 1 1 d . . .
O4A O 0.4952(2) 0.2770(3) 0.28546(17) 0.0351(11) Uani 1 1 d . . .
O3F O 0.6927(2) 0.2178(3) 0.3397(2) 0.0479(13) Uani 1 1 d . . .
O21C O 0.5272(5) 0.2303(6) 0.4261(4) 0.047(3) Uani 0.5 1 d . . P
H21C H 0.5240 0.2577 0.4003 0.070 Uiso 0.5 1 calc R U P
O61C O 0.3493(5) 0.4225(6) 0.4474(4) 0.049(3) Uani 0.5 1 d . . P
H61C H 0.3566 0.4437 0.4248 0.074 Uiso 0.5 1 d . U P

loop_
_atom_site_aniso_label
_atom_site_aniso_U_11
_atom_site_aniso_U_22
_atom_site_aniso_U_33
_atom_site_aniso_U_23
_atom_site_aniso_U_13
_atom_site_aniso_U_12
Er1 0.02100(17) 0.02682(17) 0.0433(2) -0.00509(13) 0.01291(14) -0.00125(12)
Zn1 0.0201(4) 0.0257(4) 0.0392(5) -0.0001(3) 0.0120(3) -0.0007(3)
C1A 0.026(4) 0.052(5) 0.041(5) -0.008(4) 0.010(3) 0.001(3)
C1C 0.034(4) 0.037(4) 0.028(4) 0.003(3) 0.004(3) 0.000(3)
C2A 0.022(3) 0.031(3) 0.027(4) -0.005(3) 0.012(3) -0.005(3)
C2C 0.044(5) 0.033(4) 0.046(5) -0.002(3) 0.015(4) 0.006(3)
C3A 0.024(4) 0.030(4) 0.033(4) -0.006(3) 0.015(3) -0.006(3)
C3C 0.083(6) 0.037(4) 0.047(5) 0.007(4) 0.022(5) 0.007(4)
C4A 0.015(3) 0.033(4) 0.032(4) 0.005(3) 0.008(3) -0.002(3)
C4C 0.082(6) 0.038(5) 0.041(5) 0.002(4) 0.017(5) -0.014(4)
C5A 0.020(4) 0.036(4) 0.035(4) 0.006(3) 0.011(3) -0.001(3)
C5C 0.036(4) 0.074(6) 0.035(5) 0.004(4) 0.013(4) -0.012(4)
C6A 0.036(4) 0.031(4) 0.033(4) -0.005(3) 0.017(3) -0.012(3)
C6C 0.036(4) 0.047(4) 0.031(5) 0.004(3) 0.004(3) 0.004(3)
C7A 0.015(3) 0.047(4) 0.035(4) -0.006(3) 0.012(3) -0.008(3)
C8A 0.030(4) 0.024(3) 0.040(4) 0.000(3) 0.014(3) -0.006(3)
C9A 0.041(4) 0.037(4) 0.061(6) -0.022(4) 0.020(4) -0.015(3)
C10A 0.026(4) 0.033(4) 0.051(5) -0.003(3) 0.013(3) -0.004(3)
C11A 0.031(4) 0.038(4) 0.056(5) 0.008(3) 0.017(4) 0.016(3)
C11C 0.023(4) 0.034(4) 0.037(4) -0.007(3) 0.006(3) -0.002(3)
C12A 0.031(4) 0.039(4) 0.056(5) -0.002(3) 0.023(4) -0.002(3)
C13A 0.024(4) 0.043(4) 0.042(5) 0.000(3) 0.004(3) 0.005(3)
C14A 0.028(4) 0.044(4) 0.041(5) -0.004(3) 0.012(3) -0.001(3)
C15A 0.032(4) 0.034(4) 0.025(4) -0.004(3) 0.017(3) -0.003(3)
C16A 0.022(3) 0.035(4) 0.029(4) -0.005(3) 0.007(3) -0.005(3)
C17A 0.035(4) 0.043(4) 0.032(4) -0.011(3) 0.013(3) -0.017(3)
C18A 0.028(4) 0.056(5) 0.023(4) -0.009(3) 0.010(3) -0.013(3)
C19A 0.029(4) 0.047(4) 0.037(4) 0.003(3) 0.016(3) 0.006(3)
C20A 0.038(4) 0.032(4) 0.041(5) -0.006(3) 0.019(4) -0.007(3)
Br1A 0.0367(4) 0.0386(4) 0.0589(5) -0.0141(3) 0.0140(4) -0.0141(3)
Br2A 0.0307(4) 0.0648(5) 0.0385(5) -0.0143(4) 0.0103(3) -0.0166(4)
N1A 0.015(3) 0.025(3) 0.057(4) -0.008(3) 0.017(3) -0.005(2)
N1F 0.016(3) 0.035(3) 0.055(4) -0.009(3) 0.016(3) -0.006(2)
N1E 0.036(4) 0.051(4) 0.037(4) -0.001(3) 0.018(3) 0.006(3)
N2A 0.021(3) 0.032(3) 0.034(3) -0.004(2) 0.008(2) 0.004(2)
O1A 0.028(3) 0.031(3) 0.053(3) -0.015(2) 0.011(2) -0.004(2)
O1C 0.027(3) 0.036(3) 0.046(3) -0.005(2) 0.016(2) 0.000(2)
O1F 0.027(3) 0.032(3) 0.047(3) -0.002(2) 0.014(2) -0.002(2)
O1E 0.023(3) 0.044(3) 0.057(3) -0.005(2) 0.014(2) -0.007(2)
O2A 0.015(2) 0.027(2) 0.048(3) -0.0065(19) 0.013(2) -0.0033(18)
O2C 0.032(3) 0.033(3) 0.044(3) 0.003(2) 0.020(2) 0.004(2)
O2F 0.030(3) 0.036(3) 0.042(3) -0.005(2) 0.018(2) 0.000(2)
O2E 0.037(3) 0.035(3) 0.040(3) -0.005(2) 0.018(2) -0.002(2)
O3A 0.021(2) 0.028(2) 0.038(3) -0.0063(19) 0.009(2) -0.0017(19)
O3E 0.066(4) 0.096(5) 0.041(4) 0.000(3) 0.027(3) -0.022(3)
O4A 0.022(3) 0.028(2) 0.056(3) -0.006(2) 0.012(2) -0.001(2)
O3F 0.029(3) 0.035(3) 0.084(4) -0.002(3) 0.023(3) 0.007(2)
O21C 0.065(7) 0.034(6) 0.052(7) 0.014(5) 0.032(6) 0.016(5)
O61C 0.049(6) 0.045(6) 0.058(7) 0.021(5) 0.021(5) 0.013(5)

loop_
_atom_type_symbol
_atom_type_description
_atom_type_scat_dispersion_real
_atom_type_scat_dispersion_imag
_atom_type_scat_source
C C 0.0033 0.0016 'International Tables Vol C Tables 4.2.6.8 and 6.1.1.4'
H H 0.0000 0.0000 'International Tables Vol C Tables 4.2.6.8 and 6.1.1.4'
Br Br -0.2901 2.4595 'International Tables Vol C Tables 4.2.6.8 and 6.1.1.4'
Dy Dy -0.1892 4.4098 'International Tables Vol C Tables 4.2.6.8 and 6.1.1.4'
N N 0.0061 0.0033 'International Tables Vol C Tables 4.2.6.8 and 6.1.1.4'
O O 0.0106 0.0060 'International Tables Vol C Tables 4.2.6.8 and 6.1.1.4'
Zn Zn 0.2839 1.4301 'International Tables Vol C Tables 4.2.6.8 and 6.1.1.4'

loop_
_geom_angle_atom_site_label_1
_geom_angle_atom_site_label_2
_geom_angle_atom_site_label_3
_geom_angle
O3A Er1 O1C 77.97(15)
O3A Er1 O1A 144.03(14)
O1C Er1 O1A 87.48(16)
O3A Er1 O4A 75.18(14)
O1C Er1 O4A 83.20(15)
O1A Er1 O4A 135.96(15)
O3A Er1 O2A 70.93(13)
O1C Er1 O2A 79.79(14)
O1A Er1 O2A 74.23(14)
O4A Er1 O2A 144.50(13)
O3A Er1 O1F 139.63(15)
O1C Er1 O1F 122.94(15)
O1A Er1 O1F 75.50(14)
O4A Er1 O1F 74.03(14)
O2A Er1 O1F 140.87(13)
O3A Er1 O1E 75.25(14)
O1C Er1 O1E 149.54(15)
O1A Er1 O1E 122.88(15)
O4A Er1 O1E 76.19(15)
O2A Er1 O1E 104.52(15)
O1F Er1 O1E 72.54(15)
O3A Er1 O2E 105.01(15)
O1C Er1 O2E 151.12(15)
O1A Er1 O2E 73.33(16)
O4A Er1 O2E 125.58(15)
O2A Er1 O2E 74.40(14)
O1F Er1 O2E 73.58(15)
O1E Er1 O2E 52.87(15)
O3A Er1 O2F 134.16(14)
O1C Er1 O2F 70.70(14)
O1A Er1 O2F 67.54(14)
O4A Er1 O2F 68.74(14)
O2A Er1 O2F 131.92(14)
O1F Er1 O2F 52.37(14)
O1E Er1 O2F 120.24(14)
O2E Er1 O2F 118.66(14)
O3A Er1 N1F 144.84(14)
O1C Er1 N1F 96.61(16)
O1A Er1 N1F 68.82(14)
O4A Er1 N1F 69.68(14)
O2A Er1 N1F 143.00(14)
O1F Er1 N1F 26.45(14)
O1E Er1 N1F 96.95(16)
O2E Er1 N1F 96.26(15)
O2F Er1 N1F 25.94(14)
O3A Er1 N1E 92.02(15)
O1C Er1 N1E 168.19(15)
O1A Er1 N1E 97.32(17)
O4A Er1 N1E 100.44(17)
O2A Er1 N1E 91.10(16)
O1F Er1 N1E 68.82(15)
O1E Er1 N1E 26.69(14)
O2E Er1 N1E 26.36(15)
O2F Er1 N1E 121.11(15)
N1F Er1 N1E 95.19(16)
O3A Er1 Zn1 38.88(10)
O1C Er1 Zn1 61.75(11)
O1A Er1 Zn1 105.40(10)
O4A Er1 Zn1 107.56(10)
O2A Er1 Zn1 37.08(9)
O1F Er1 Zn1 175.30(11)
O1E Er1 Zn1 103.39(10)
O2E Er1 Zn1 102.16(10)
O2F Er1 Zn1 132.30(10)
N1F Er1 Zn1 158.21(12)
N1E Er1 Zn1 106.48(11)
O2C Zn1 O2A 106.44(17)
O2C Zn1 N2A 108.11(19)
O2A Zn1 N2A 145.05(19)
O2C Zn1 N1A 104.4(2)
O2A Zn1 N1A 91.42(16)
N2A Zn1 N1A 85.09(19)
O2C Zn1 O3A 98.01(17)
O2A Zn1 O3A 80.51(15)
N2A Zn1 O3A 89.61(18)
N1A Zn1 O3A 157.52(19)
O2C Zn1 Er1 88.70(12)
O2A Zn1 Er1 43.76(10)
N2A Zn1 Er1 131.93(14)
N1A Zn1 Er1 135.00(13)
O3A Zn1 Er1 42.77(11)
O1A C1A C2A 127.0(6)
O1A C1A H1A 116.5
C2A C1A H1A 116.5
C2C C1C C6C 118.8(6)
C2C C1C C11C 120.5(6)
C6C C1C C11C 120.6(6)
C3A C2A C7A 122.8(6)
C3A C2A C1A 123.5(5)
C7A C2A C1A 113.6(5)
O21C C2C C1C 126.1(7)
O21C C2C C3C 114.1(7)
C1C C2C C3C 119.8(7)
O2A C3A C2A 122.0(5)
O2A C3A C4A 120.9(5)
C2A C3A C4A 117.0(5)
C4C C3C C2C 120.0(7)
C4C C3C H3C 120.0
C2C C3C H3C 120.0
C5A C4A C3A 120.2(5)
C5A C4A C8A 117.4(5)
C3A C4A C8A 122.4(5)
C3C C4C C5C 121.8(7)
C3C C4C H4C 119.1
C5C C4C H4C 119.1
C6A C5A C4A 120.8(6)
C6A C5A H5A 119.6
C4A C5A H5A 119.6
C6C C5C C4C 119.2(7)
C6C C5C H5C 120.4
C4C C5C H5C 120.4
C7A C6A C5A 121.7(6)
C7A C6A Br1A 118.5(5)
C5A C6A Br1A 119.7(5)
O61C C6C C5C 113.4(7)
O61C C6C C1C 125.8(7)
C5C C6C C1C 120.4(7)
C6A C7A C2A 117.3(6)
C6A C7A H7A 121.3
C2A C7A H7A 121.3
N1A C8A C4A 110.9(5)
N1A C8A H8A1 109.5
C4A C8A H8A1 109.5
N1A C8A H8A2 109.5
C4A C8A H8A2 109.5
H8A1 C8A H8A2 108.0
N1A C9A H9A1 109.5
N1A C9A H9A2 109.5
H9A1 C9A H9A2 109.5
N1A C9A H9A3 109.5
H9A1 C9A H9A3 109.5
H9A2 C9A H9A3 109.5
C11A C10A N1A 109.8(5)
C11A C10A H10A 109.7
N1A C10A H10A 109.7
C11A C10A H10B 109.7
N1A C10A H10B 109.7
H10A C10A H10B 108.2
N2A C11A C10A 110.6(5)
N2A C11A H11A 109.5
C10A C11A H11A 109.5
N2A C11A H11B 109.5
C10A C11A H11B 109.5
H11A C11A H11B 108.1
O1C C11C O2C 123.8(6)
O1C C11C C1C 118.6(6)
O2C C11C C1C 117.5(6)
N2A C12A H12A 109.5
N2A C12A H12B 109.5
H12A C12A H12B 109.5
N2A C12A H12C 109.5
H12A C12A H12C 109.5
H12B C12A H12C 109.5
N2A C13A C14A 113.9(6)
N2A C13A H13A 108.8
C14A C13A H13A 108.8
N2A C13A H13B 108.8
C14A C13A H13B 108.8
H13A C13A H13B 107.7
C19A C14A C15A 120.5(6)
C19A C14A C13A 120.3(6)
C15A C14A C13A 119.2(6)
O3A C15A C16A 122.9(6)
O3A C15A C14A 120.3(6)
C16A C15A C14A 116.6(6)
C17A C16A C15A 121.1(6)
C17A C16A C20A 115.3(6)
C15A C16A C20A 123.6(6)
C18A C17A C16A 121.0(6)
C18A C17A H17A 119.5
C16A C17A H17A 119.5
C17A C18A C19A 119.4(6)
C17A C18A Br2A 121.8(5)
C19A C18A Br2A 118.8(5)
C14A C19A C18A 121.4(6)
C14A C19A H19A 119.3
C18A C19A H19A 119.3
O4A C20A C16A 127.5(6)
O4A C20A H20A 116.3
C16A C20A H20A 116.3
C8A N1A C9A 111.3(5)
C8A N1A C10A 109.7(5)
C9A N1A C10A 108.0(5)
C8A N1A Zn1 105.1(4)
C9A N1A Zn1 116.3(4)
C10A N1A Zn1 106.2(4)
O3F N1F O2F 122.2(6)
O3F N1F O1F 121.3(6)
O2F N1F O1F 116.5(5)
O3F N1F Er1 178.1(4)
O2F N1F Er1 59.0(3)
O1F N1F Er1 57.4(3)
O3E N1E O2E 124.3(6)
O3E N1E O1E 121.0(6)
O2E N1E O1E 114.7(6)
O3E N1E Er1 172.6(5)
O2E N1E Er1 57.7(3)
O1E N1E Er1 57.5(3)
C13A N2A C12A 110.5(5)
C13A N2A C11A 107.7(5)
C12A N2A C11A 110.3(5)
C13A N2A Zn1 111.9(4)
C12A N2A Zn1 110.0(4)
C11A N2A Zn1 106.4(4)
C1A O1A Er1 134.8(4)
C11C O1C Er1 143.3(4)
N1F O1F Er1 96.1(3)
N1E O1E Er1 95.8(4)
C3A O2A Zn1 125.1(3)
C3A O2A Er1 134.6(3)
Zn1 O2A Er1 99.16(15)
C11C O2C Zn1 120.2(4)
N1F O2F Er1 95.0(4)
N1E O2E Er1 96.0(4)
C15A O3A Zn1 124.5(4)
C15A O3A Er1 134.7(4)
Zn1 O3A Er1 98.35(16)
C20A O4A Er1 133.9(4)
C2C O21C H21C 109.5
C6C O61C H61C 102.5

loop_
_geom_bond_atom_site_label_1
_geom_bond_atom_site_label_2
_geom_bond_distance
Er1 O3A 2.308(4)
Er1 O1C 2.308(4)
Er1 O1A 2.320(4)
Er1 O4A 2.343(4)
Er1 O2A 2.356(4)
Er1 O1F 2.428(4)
Er1 O1E 2.431(5)
Er1 O2E 2.435(4)
Er1 O2F 2.466(4)
Er1 N1F 2.865(5)
Er1 N1E 2.867(6)
Er1 Zn1 3.3622(7)
Zn1 O2C 1.973(4)
Zn1 O2A 2.053(4)
Zn1 N2A 2.085(5)
Zn1 N1A 2.120(5)
Zn1 O3A 2.133(4)
C1A O1A 1.225(7)
C1A C2A 1.481(9)
C1A H1A 0.9300
C1C C2C 1.396(9)
C1C C6C 1.410(9)
C1C C11C 1.496(9)
C2A C3A 1.403(8)
C2A C7A 1.417(8)
C2C O21C 1.282(10)
C2C C3C 1.397(10)
C3A O2A 1.336(7)
C3A C4A 1.404(8)
C3C C4C 1.357(10)
C3C H3C 0.9300
C4A C5A 1.392(8)
C4A C8A 1.497(8)
C4C C5C 1.381(10)
C4C H4C 0.9300
C5A C6A 1.377(8)
C5A H5A 0.9300
C5C C6C 1.380(9)
C5C H5C 0.9300
C6A C7A 1.369(9)
C6A Br1A 1.909(6)
C6C O61C 1.291(10)
C7A H7A 0.9300
C8A N1A 1.491(7)
C8A H8A1 0.9700
C8A H8A2 0.9700
C9A N1A 1.496(8)
C9A H9A1 0.9600
C9A H9A2 0.9600
C9A H9A3 0.9600
C10A C11A 1.504(9)
C10A N1A 1.509(7)
C10A H10A 0.9700
C10A H10B 0.9700
C11A N2A 1.503(8)
C11A H11A 0.9700
C11A H11B 0.9700
C11C O1C 1.256(7)
C11C O2C 1.271(7)
C12A N2A 1.486(8)
C12A H12A 0.9600
C12A H12B 0.9600
C12A H12C 0.9600
C13A N2A 1.463(8)
C13A C14A 1.495(9)
C13A H13A 0.9700
C13A H13B 0.9700
C14A C19A 1.387(9)
C14A C15A 1.431(9)
C15A O3A 1.322(7)
C15A C16A 1.418(8)
C16A C17A 1.402(8)
C16A C20A 1.438(9)
C17A C18A 1.365(9)
C17A H17A 0.9300
C18A C19A 1.394(9)
C18A Br2A 1.891(6)
C19A H19A 0.9300
C20A O4A 1.226(7)
C20A H20A 0.9300
N1F O3F 1.232(6)
N1F O2F 1.258(6)
N1F O1F 1.283(7)
N1E O3E 1.199(7)
N1E O2E 1.280(7)
N1E O1E 1.294(7)
O21C H21C 0.8200
O61C H61C 0.7640

loop_
_platon_squeeze_void_nr
_platon_squeeze_void_average_x
_platon_squeeze_void_average_y
_platon_squeeze_void_average_z
_platon_squeeze_void_volume
_platon_squeeze_void_count_electrons
_platon_squeeze_void_content
1 0.006 -0.011 0.000 1129 318 ' '
2 0.110 -0.036 0.500 1128 318 ' '
